data_7059613
loop_
_publ_author_name
'Zhou, Dandan'
'Zhang, Bingqian'
'Yu, Zhenyi'
'Liao, Qing'
'Fu, Hongbing'

_publ_section_title
;
 tert-Butyl-substituted bicarbazole as a bipolar host material for
 efficient green and yellow PhOLEDs
;
_journal_issue 25
_journal_name_full 'New Journal of Chemistry'
_journal_page_first 10472
_journal_page_last 10478
_journal_paper_doi 10.1039/D0NJ01210F
_journal_volume 44
_journal_year 2020
_chemical_formula_moiety 'C40 H48 N2'
_chemical_formula_sum 'C40 H48 N2'
_chemical_formula_weight 556.80
_chemical_name_common tc-tc
_chemical_name_systematic tcaz-tcaz
_space_group_crystal_system orthorhombic
_space_group_IT_number 56
_space_group_name_Hall '-P 2ab 2ac'
_space_group_name_H-M_alt 'P c c n'
_atom_sites_solution_hydrogens geom
_atom_sites_solution_primary dual
_audit_creation_date 2019-04-24
_audit_creation_method
;
Olex2 1.2
(compiled 2017.01.04 svn.r3372 for OlexSys, GUI svn.r5292)
;
_audit_update_record
;
2020-02-25 deposited with the CCDC.	2020-05-14 downloaded from the CCDC.
;
_cell_angle_alpha 90
_cell_angle_beta 90
_cell_angle_gamma 90
_cell_formula_units_Z 4
_cell_length_a 21.0420(9)
_cell_length_b 15.9328(7)
_cell_length_c 10.1429(5)
_cell_measurement_reflns_used 11231
_cell_measurement_temperature 128.15
_cell_measurement_theta_max 32.3450
_cell_measurement_theta_min 2.5440
_cell_volume 3400.5(3)
_computing_cell_refinement 'CrysAlisPro 1.171.39.46 (Rigaku OD, 2018)'
_computing_data_collection 'CrysAlisPro 1.171.39.46 (Rigaku OD, 2018)'
_computing_data_reduction 'CrysAlisPro 1.171.39.46 (Rigaku OD, 2018)'
_computing_molecular_graphics 'Olex2 (Dolomanov et al., 2009)'
_computing_publication_material 'Olex2 (Dolomanov et al., 2009)'
_computing_structure_refinement 'ShelXL (Sheldrick, 2015)'
_computing_structure_solution 'ShelXT (Sheldrick, 2015)'
_diffrn_ambient_temperature 128.15
_diffrn_detector 'CCD plate'
_diffrn_measured_fraction_theta_full 0.999
_diffrn_measured_fraction_theta_max 0.999
_diffrn_measurement_details
;
List of Runs (angles in degrees, time in seconds):

  # Type    Start    End  Width  t~exp~   \w     \q     \k     \f   Frames
#--------------------------------------------------------------------------
  1  \w   -115.00  65.00   1.00    1.00    --  -25.00  45.00   0.00  180
  2  \w   -115.00  35.00   1.00    1.00    --  -25.00  45.00  90.00  150
  3  \w   -115.00   5.00   1.00    1.00    --  -25.00  45.00 180.00  120
;
_diffrn_measurement_device 'abstract diffractometer'
_diffrn_measurement_device_type 'Rigaku Saturn 70'
_diffrn_measurement_method '\w scans'
_diffrn_orient_matrix_type 'CrysAlisPro convention (1999,Acta A55,543-557)'
_diffrn_orient_matrix_UB_11 -0.0192764000
_diffrn_orient_matrix_UB_12 0.0345965000
_diffrn_orient_matrix_UB_13 0.0184878000
_diffrn_orient_matrix_UB_21 -0.0275653000
_diffrn_orient_matrix_UB_22 -0.0251678000
_diffrn_orient_matrix_UB_23 -0.0074056000
_diffrn_orient_matrix_UB_31 0.0022739000
_diffrn_orient_matrix_UB_32 -0.0123031000
_diffrn_orient_matrix_UB_33 0.0670332000
_diffrn_radiation_monochromator confocal
_diffrn_radiation_probe x-ray
_diffrn_radiation_type MoK\a
_diffrn_radiation_wavelength 0.71073
_diffrn_reflns_av_R_equivalents 0.0616
_diffrn_reflns_av_unetI/netI 0.0338
_diffrn_reflns_Laue_measured_fraction_full 0.999
_diffrn_reflns_Laue_measured_fraction_max 0.999
_diffrn_reflns_limit_h_max 26
_diffrn_reflns_limit_h_min -26
_diffrn_reflns_limit_k_max 19
_diffrn_reflns_limit_k_min -19
_diffrn_reflns_limit_l_max 12
_diffrn_reflns_limit_l_min -12
_diffrn_reflns_number 28676
_diffrn_reflns_point_group_measured_fraction_full 0.999
_diffrn_reflns_point_group_measured_fraction_max 0.999
_diffrn_reflns_theta_full 25.242
_diffrn_reflns_theta_max 26.369
_diffrn_reflns_theta_min 2.557
_diffrn_source 'rotating anode'
_diffrn_source_type 'Enhance (Mo) X-ray Source'
_exptl_absorpt_coefficient_mu 0.062
_exptl_absorpt_correction_T_max 1.00000
_exptl_absorpt_correction_T_min 0.81969
_exptl_absorpt_correction_type multi-scan
_exptl_absorpt_process_details
;
CrysAlisPro 1.171.39.46 (Rigaku Oxford Diffraction, 2018)
Empirical absorption correction using spherical harmonics,
 implemented in SCALE3 ABSPACK scaling algorithm.
;
_exptl_crystal_colour colourless
_exptl_crystal_colour_primary colourless
_exptl_crystal_density_diffrn 1.088
_exptl_crystal_description prism
_exptl_crystal_F_000 1208
_exptl_crystal_size_max 0.22
_exptl_crystal_size_mid 0.18
_exptl_crystal_size_min 0.16
_refine_diff_density_max 0.219
_refine_diff_density_min -0.180
_refine_diff_density_rms 0.039
_refine_ls_extinction_coef 0.0078(11)
_refine_ls_extinction_expression Fc^*^=kFc[1+0.001xFc^2^\l^3^/sin(2\q)]^-1/4^
_refine_ls_extinction_method 'SHELXL-2016/6 (Sheldrick 2016)'
_refine_ls_goodness_of_fit_ref 1.038
_refine_ls_hydrogen_treatment constr
_refine_ls_matrix_type full
_refine_ls_number_parameters 228
_refine_ls_number_reflns 3486
_refine_ls_number_restraints 57
_refine_ls_restrained_S_all 1.050
_refine_ls_R_factor_all 0.0673
_refine_ls_R_factor_gt 0.0516
_refine_ls_shift/su_max 0.000
_refine_ls_shift/su_mean 0.000
_refine_ls_structure_factor_coef Fsqd
_refine_ls_weighting_details 'w=1/[\s^2^(Fo^2^)+(0.0588P)^2^+1.3400P] where P=(Fo^2^+2Fc^2^)/3'
_refine_ls_weighting_scheme calc
_refine_ls_wR_factor_gt 0.1242
_refine_ls_wR_factor_ref 0.1343
_reflns_Friedel_coverage 0.000
_reflns_number_gt 2772
_reflns_number_total 3486
_reflns_threshold_expression 'I > 2\s(I)'
_cod_data_source_file d0nj01210f2.cif
_cod_data_source_block r20190420e
_cod_depositor_comments
;Adding full bibliography for 7059613.cif.

 Adding full bibliography for 7059613.cif.
;
_cod_database_code 7059613
_shelx_shelxl_version_number 2016/6
_chemical_oxdiff_formula C40H48N2
_shelx_space_group_comment
;
The symmetry employed for this shelxl refinement is uniquely defined
by the following loop, which should always be used as a source of
symmetry information in preference to the above space-group names.
They are only intended as comments.
;
_shelx_estimated_absorpt_t_max 0.990
_shelx_estimated_absorpt_t_min 0.986
_reflns_odcompleteness_completeness 99.92
_reflns_odcompleteness_iscentric 1
_reflns_odcompleteness_theta 26.32
_olex2_refinement_description
;
1. Fixed Uiso
 At 1.2 times of:
  All C(H) groups
 At 1.5 times of:
  All C(H,H,H) groups
2. Restrained distances
 C13-C14 = C13-C15 = C13-C16 = C13-C14A = C13-C15A = C13-C16A
 1.54 with sigma of 0.01
 C14-C15 \\sim C14-C16 \\sim C15-C16 \\sim C14A-C15A \\sim C14A-C16A \\sim
C15A-C16A
 with sigma of 0.01
3. Uiso/Uaniso restraints and constraints
Uanis(C14) \\sim Ueq, Uanis(C15) \\sim Ueq, Uanis(C16) \\sim Ueq, Uanis(C14A)
\\sim Ueq, Uanis(C15A) \\sim Ueq, Uanis(C16A) \\sim Ueq: with sigma of 0.01 and
sigma for terminal atoms of 0.02
4. Others
 Sof(C14A)=Sof(H14D)=Sof(H14E)=Sof(H14F)=Sof(C15A)=Sof(H15D)=Sof(H15E)=
 Sof(H15F)=Sof(C16A)=Sof(H16D)=Sof(H16E)=Sof(H16F)=1-FVAR(1)
 Sof(C14)=Sof(H14A)=Sof(H14B)=Sof(H14C)=Sof(C15)=Sof(H15A)=Sof(H15B)=Sof(H15C)=
 Sof(C16)=Sof(H16A)=Sof(H16B)=Sof(H16C)=FVAR(1)
5.a Aromatic/amide H refined with riding coordinates:
 C3(H3), C5(H5), C6(H6), C9(H9), C11(H11), C12(H12)
5.b Idealised Me refined as rotating group:
 C18(H18A,H18B,H18C), C19(H19A,H19B,H19C), C20(H20A,H20B,H20C), C14(H14A,H14B,
 H14C), C15(H15A,H15B,H15C), C16(H16A,H16B,H16C), C14A(H14D,H14E,H14F),
 C15A(H15D,H15E,H15F), C16A(H16D,H16E,H16F)
;
_olex2_submission_special_instructions 'No special instructions were received'
_oxdiff_exptl_absorpt_empirical_details
;
Empirical correction (ABSPACK) includes:
- Absorption correction using spherical harmonics
- Frame scaling
- Detector area scaling
;
_oxdiff_exptl_absorpt_empirical_full_max 1.267
_oxdiff_exptl_absorpt_empirical_full_min 0.846

loop_
_space_group_symop_operation_xyz
'x, y, z'
'-x+1/2, -y+1/2, z'
'-x, y+1/2, -z+1/2'
'x+1/2, -y, -z+1/2'
'-x, -y, -z'
'x-1/2, y-1/2, -z'
'x, -y-1/2, z-1/2'
'-x-1/2, y, z-1/2'

loop_
_atom_site_label
_atom_site_type_symbol
_atom_site_fract_x
_atom_site_fract_y
_atom_site_fract_z
_atom_site_U_iso_or_equiv
_atom_site_adp_type
_atom_site_occupancy
_atom_site_site_symmetry_order
_atom_site_calc_flag
_atom_site_refinement_flags_posn
_atom_site_refinement_flags_adp
_atom_site_refinement_flags_occupancy
_atom_site_disorder_assembly
_atom_site_disorder_group
N1 N 0.72700(6) 0.28050(8) 0.70091(13) 0.0271(3) Uani 1 1 d . . . . .
C1 C 0.72978(7) 0.35469(9) 0.77298(15) 0.0247(3) Uani 1 1 d . . . . .
C2 C 0.67387(7) 0.40015(9) 0.74764(15) 0.0244(3) Uani 1 1 d . . . . .
C3 C 0.66347(7) 0.47488(9) 0.81559(16) 0.0287(4) Uani 1 1 d . . . . .
H3 H 0.625521 0.505736 0.800566 0.034 Uiso 1 1 calc R . . . .
C4 C 0.70812(8) 0.50481(10) 0.90529(16) 0.0306(4) Uani 1 1 d . . . . .
C5 C 0.76435(7) 0.45857(9) 0.92271(16) 0.0301(4) Uani 1 1 d . . . . .
H5 H 0.795627 0.479522 0.981697 0.036 Uiso 1 1 calc R . . . .
C6 C 0.77618(7) 0.38373(9) 0.85760(16) 0.0280(4) Uani 1 1 d . . . . .
H6 H 0.814647 0.353658 0.870675 0.034 Uiso 1 1 calc R . . . .
C7 C 0.67099(7) 0.27765(9) 0.62783(15) 0.0244(3) Uani 1 1 d . . . . .
C8 C 0.63730(7) 0.35204(9) 0.65263(15) 0.0240(3) Uani 1 1 d . . . . .
C9 C 0.58116(7) 0.36710(9) 0.58342(15) 0.0267(4) Uani 1 1 d . . . . .
H9 H 0.558225 0.417604 0.598128 0.032 Uiso 1 1 calc R . . . .
C10 C 0.55854(7) 0.30865(10) 0.49299(15) 0.0269(4) Uani 1 1 d . . . . .
C11 C 0.59270(7) 0.23366(10) 0.47645(16) 0.0282(4) Uani 1 1 d . . . . .
H11 H 0.576547 0.192625 0.417331 0.034 Uiso 1 1 calc R . . . .
C12 C 0.64883(7) 0.21688(9) 0.54241(16) 0.0278(4) Uani 1 1 d . . . . .
H12 H 0.671166 0.165719 0.529466 0.033 Uiso 1 1 calc R . . . .
C13 C 0.69446(9) 0.58344(11) 0.98810(19) 0.0421(5) Uani 1 1 d D . . . .
C17 C 0.49993(7) 0.32865(10) 0.40740(17) 0.0327(4) Uani 1 1 d . . . . .
C18 C 0.44771(8) 0.36987(14) 0.4890(2) 0.0484(5) Uani 1 1 d . . . . .
H18A H 0.434910 0.331979 0.560287 0.073 Uiso 1 1 calc GR . . . .
H18B H 0.411003 0.381668 0.432451 0.073 Uiso 1 1 calc GR . . . .
H18C H 0.463636 0.422474 0.526592 0.073 Uiso 1 1 calc GR . . . .
C19 C 0.47251(10) 0.25032(14) 0.3432(2) 0.0594(6) Uani 1 1 d . . . . .
H19A H 0.503612 0.226840 0.281484 0.089 Uiso 1 1 calc GR . . . .
H19B H 0.433568 0.264950 0.295482 0.089 Uiso 1 1 calc GR . . . .
H19C H 0.462692 0.208694 0.411390 0.089 Uiso 1 1 calc GR . . . .
C20 C 0.52082(10) 0.38982(15) 0.2985(2) 0.0571(6) Uani 1 1 d . . . . .
H20A H 0.538702 0.440519 0.338699 0.086 Uiso 1 1 calc GR . . . .
H20B H 0.484015 0.404996 0.244311 0.086 Uiso 1 1 calc GR . . . .
H20C H 0.553075 0.362930 0.243042 0.086 Uiso 1 1 calc GR . . . .
C14 C 0.6418(5) 0.5568(7) 1.0874(11) 0.066(2) Uani 0.54(3) 1 d D U P A 1
H14A H 0.603285 0.541176 1.038967 0.099 Uiso 0.54(3) 1 calc GR . P A 1
H14B H 0.632326 0.603775 1.146647 0.099 Uiso 0.54(3) 1 calc GR . P A 1
H14C H 0.656625 0.508714 1.139210 0.099 Uiso 0.54(3) 1 calc GR . P A 1
C15 C 0.6685(6) 0.6527(7) 0.9006(12) 0.055(3) Uani 0.54(3) 1 d D U P A 1
H15A H 0.701602 0.671041 0.839085 0.082 Uiso 0.54(3) 1 calc GR . P A 1
H15B H 0.655163 0.700199 0.955339 0.082 Uiso 0.54(3) 1 calc GR . P A 1
H15C H 0.631928 0.631474 0.850857 0.082 Uiso 0.54(3) 1 calc GR . P A 1
C16 C 0.7499(5) 0.6178(7) 1.0681(12) 0.069(2) Uani 0.54(3) 1 d D U P A 1
H16A H 0.763660 0.575589 1.132288 0.104 Uiso 0.54(3) 1 calc GR . P A 1
H16B H 0.736436 0.668706 1.114703 0.104 Uiso 0.54(3) 1 calc GR . P A 1
H16C H 0.785236 0.631320 1.008892 0.104 Uiso 0.54(3) 1 calc GR . P A 1
C14A C 0.6614(9) 0.5617(10) 1.1150(11) 0.080(4) Uani 0.46(3) 1 d D U P A 2
H14D H 0.619788 0.536907 1.095481 0.120 Uiso 0.46(3) 1 calc GR . P A 2
H14E H 0.655555 0.612706 1.167669 0.120 Uiso 0.46(3) 1 calc GR . P A 2
H14F H 0.687147 0.521361 1.164548 0.120 Uiso 0.46(3) 1 calc GR . P A 2
C15A C 0.6562(7) 0.6494(9) 0.9116(14) 0.049(3) Uani 0.46(3) 1 d D U P A 2
H15D H 0.673809 0.655399 0.822663 0.073 Uiso 0.46(3) 1 calc GR . P A 2
H15E H 0.658524 0.703373 0.957606 0.073 Uiso 0.46(3) 1 calc GR . P A 2
H15F H 0.611698 0.631481 0.905607 0.073 Uiso 0.46(3) 1 calc GR . P A 2
C16A C 0.7600(4) 0.6234(8) 1.019(2) 0.089(4) Uani 0.46(3) 1 d D U P A 2
H16D H 0.785428 0.584114 1.071182 0.133 Uiso 0.46(3) 1 calc GR . P A 2
H16E H 0.753775 0.675431 1.068686 0.133 Uiso 0.46(3) 1 calc GR . P A 2
H16F H 0.782081 0.635835 0.936107 0.133 Uiso 0.46(3) 1 calc GR . P A 2

loop_
_atom_site_aniso_label
_atom_site_aniso_U_11
_atom_site_aniso_U_22
_atom_site_aniso_U_33
_atom_site_aniso_U_23
_atom_site_aniso_U_13
_atom_site_aniso_U_12
N1 0.0231(6) 0.0279(6) 0.0302(7) -0.0023(5) -0.0026(5) 0.0080(5)
C1 0.0252(8) 0.0239(7) 0.0252(8) 0.0025(6) 0.0025(6) 0.0023(6)
C2 0.0221(7) 0.0252(7) 0.0259(8) 0.0040(6) 0.0001(6) 0.0003(6)
C3 0.0277(8) 0.0260(8) 0.0324(9) 0.0017(6) -0.0033(7) 0.0055(6)
C4 0.0342(9) 0.0261(8) 0.0315(9) 0.0012(7) -0.0050(7) 0.0024(6)
C5 0.0297(8) 0.0305(8) 0.0301(9) 0.0024(7) -0.0060(7) -0.0011(6)
C6 0.0234(7) 0.0295(8) 0.0312(9) 0.0045(6) -0.0013(6) 0.0024(6)
C7 0.0217(7) 0.0282(8) 0.0234(8) 0.0032(6) 0.0026(6) 0.0018(6)
C8 0.0217(7) 0.0253(7) 0.0249(8) 0.0013(6) 0.0022(6) 0.0012(6)
C9 0.0231(7) 0.0273(8) 0.0297(9) 0.0008(6) 0.0011(6) 0.0048(6)
C10 0.0223(7) 0.0309(8) 0.0274(8) 0.0011(6) 0.0006(6) -0.0002(6)
C11 0.0270(8) 0.0293(8) 0.0283(9) -0.0022(6) 0.0023(7) -0.0014(6)
C12 0.0274(8) 0.0256(7) 0.0303(9) -0.0002(6) 0.0039(7) 0.0036(6)
C13 0.0505(11) 0.0289(9) 0.0468(11) -0.0099(8) -0.0172(9) 0.0102(8)
C17 0.0253(8) 0.0385(9) 0.0343(9) -0.0032(7) -0.0053(7) 0.0034(7)
C18 0.0274(9) 0.0683(13) 0.0496(12) -0.0102(10) -0.0080(8) 0.0131(9)
C19 0.0449(11) 0.0530(12) 0.0803(16) -0.0198(11) -0.0316(11) 0.0077(10)
C20 0.0461(12) 0.0800(15) 0.0451(12) 0.0185(11) -0.0112(10) 0.0044(11)
C14 0.107(5) 0.053(3) 0.038(4) -0.021(3) 0.009(4) 0.019(3)
C15 0.067(4) 0.032(4) 0.065(7) -0.019(3) -0.027(4) 0.017(3)
C16 0.077(4) 0.060(3) 0.071(5) -0.037(3) -0.047(3) 0.031(3)
C14A 0.156(10) 0.056(4) 0.027(4) -0.011(3) -0.006(5) 0.018(6)
C15A 0.071(5) 0.038(4) 0.037(4) 0.004(3) 0.000(4) 0.023(4)
C16A 0.069(5) 0.050(5) 0.147(10) -0.069(6) -0.037(5) 0.011(3)

loop_
_atom_type_symbol
_atom_type_description
_atom_type_scat_dispersion_real
_atom_type_scat_dispersion_imag
_atom_type_scat_source
C C 0.0033 0.0016 'International Tables Vol C Tables 4.2.6.8 and 6.1.1.4'
H H 0.0000 0.0000 'International Tables Vol C Tables 4.2.6.8 and 6.1.1.4'
N N 0.0061 0.0033 'International Tables Vol C Tables 4.2.6.8 and 6.1.1.4'

loop_
_geom_angle_atom_site_label_1
_geom_angle_atom_site_label_2
_geom_angle_atom_site_label_3
_geom_angle
_geom_angle_site_symmetry_1
_geom_angle_site_symmetry_3
_geom_angle_publ_flag
N1 N1 C1 124.92(13) 2_655 . ?
N1 N1 C7 125.02(13) 2_655 . ?
C1 N1 C7 110.05(11) . . ?
N1 C1 C2 107.86(13) . . ?
C6 C1 N1 129.91(14) . . ?
C6 C1 C2 122.23(14) . . ?
C1 C2 C8 107.04(13) . . ?
C3 C2 C1 118.78(14) . . ?
C3 C2 C8 134.13(14) . . ?
C2 C3 H3 119.7 . . ?
C4 C3 C2 120.67(14) . . ?
C4 C3 H3 119.7 . . ?
C3 C4 C5 118.10(14) . . ?
C3 C4 C13 120.71(14) . . ?
C5 C4 C13 121.11(14) . . ?
C4 C5 H5 118.6 . . ?
C6 C5 C4 122.85(15) . . ?
C6 C5 H5 118.6 . . ?
C1 C6 C5 117.26(14) . . ?
C1 C6 H6 121.4 . . ?
C5 C6 H6 121.4 . . ?
N1 C7 C8 107.72(13) . . ?
C12 C7 N1 129.99(13) . . ?
C12 C7 C8 122.29(14) . . ?
C7 C8 C2 107.28(13) . . ?
C9 C8 C2 133.79(14) . . ?
C9 C8 C7 118.86(14) . . ?
C8 C9 H9 119.8 . . ?
C10 C9 C8 120.42(14) . . ?
C10 C9 H9 119.8 . . ?
C9 C10 C11 118.25(14) . . ?
C9 C10 C17 120.44(13) . . ?
C11 C10 C17 121.20(14) . . ?
C10 C11 H11 118.5 . . ?
C12 C11 C10 122.93(15) . . ?
C12 C11 H11 118.5 . . ?
C7 C12 C11 117.15(14) . . ?
C7 C12 H12 121.4 . . ?
C11 C12 H12 121.4 . . ?
C4 C13 C14 105.4(4) . . ?
C4 C13 C16A 106.2(6) . . ?
C15 C13 C4 109.9(6) . . ?
C15 C13 C14 108.7(5) . . ?
C15 C13 C16 109.0(5) . . ?
C16 C13 C4 116.2(5) . . ?
C16 C13 C14 107.4(4) . . ?
C14A C13 C4 111.5(6) . . ?
C14A C13 C15A 110.3(6) . . ?
C14A C13 C16A 109.5(5) . . ?
C15A C13 C4 112.3(7) . . ?
C15A C13 C16A 106.7(5) . . ?
C18 C17 C10 111.11(14) . . ?
C18 C17 C20 108.85(15) . . ?
C19 C17 C10 112.01(14) . . ?
C19 C17 C18 108.20(15) . . ?
C19 C17 C20 108.73(17) . . ?
C20 C17 C10 107.87(14) . . ?
C17 C18 H18A 109.5 . . ?
C17 C18 H18B 109.5 . . ?
C17 C18 H18C 109.5 . . ?
H18A C18 H18B 109.5 . . ?
H18A C18 H18C 109.5 . . ?
H18B C18 H18C 109.5 . . ?
C17 C19 H19A 109.5 . . ?
C17 C19 H19B 109.5 . . ?
C17 C19 H19C 109.5 . . ?
H19A C19 H19B 109.5 . . ?
H19A C19 H19C 109.5 . . ?
H19B C19 H19C 109.5 . . ?
C17 C20 H20A 109.5 . . ?
C17 C20 H20B 109.5 . . ?
C17 C20 H20C 109.5 . . ?
H20A C20 H20B 109.5 . . ?
H20A C20 H20C 109.5 . . ?
H20B C20 H20C 109.5 . . ?
C13 C14 H14A 109.5 . . ?
C13 C14 H14B 109.5 . . ?
C13 C14 H14C 109.5 . . ?
H14A C14 H14B 109.5 . . ?
H14A C14 H14C 109.5 . . ?
H14B C14 H14C 109.5 . . ?
C13 C15 H15A 109.5 . . ?
C13 C15 H15B 109.5 . . ?
C13 C15 H15C 109.5 . . ?
H15A C15 H15B 109.5 . . ?
H15A C15 H15C 109.5 . . ?
H15B C15 H15C 109.5 . . ?
C13 C16 H16A 109.5 . . ?
C13 C16 H16B 109.5 . . ?
C13 C16 H16C 109.5 . . ?
H16A C16 H16B 109.5 . . ?
H16A C16 H16C 109.5 . . ?
H16B C16 H16C 109.5 . . ?
C13 C14A H14D 109.5 . . ?
C13 C14A H14E 109.5 . . ?
C13 C14A H14F 109.5 . . ?
H14D C14A H14E 109.5 . . ?
H14D C14A H14F 109.5 . . ?
H14E C14A H14F 109.5 . . ?
C13 C15A H15D 109.5 . . ?
C13 C15A H15E 109.5 . . ?
C13 C15A H15F 109.5 . . ?
H15D C15A H15E 109.5 . . ?
H15D C15A H15F 109.5 . . ?
H15E C15A H15F 109.5 . . ?
C13 C16A H16D 109.5 . . ?
C13 C16A H16E 109.5 . . ?
C13 C16A H16F 109.5 . . ?
H16D C16A H16E 109.5 . . ?
H16D C16A H16F 109.5 . . ?
H16E C16A H16F 109.5 . . ?

loop_
_geom_bond_atom_site_label_1
_geom_bond_atom_site_label_2
_geom_bond_distance
_geom_bond_site_symmetry_2
_geom_bond_publ_flag
N1 N1 1.372(2) 2_655 ?
N1 C1 1.3911(19) . ?
N1 C7 1.3931(19) . ?
C1 C2 1.405(2) . ?
C1 C6 1.380(2) . ?
C2 C3 1.393(2) . ?
C2 C8 1.452(2) . ?
C3 H3 0.9500 . ?
C3 C4 1.392(2) . ?
C4 C5 1.405(2) . ?
C4 C13 1.535(2) . ?
C5 H5 0.9500 . ?
C5 C6 1.385(2) . ?
C6 H6 0.9500 . ?
C7 C8 1.404(2) . ?
C7 C12 1.380(2) . ?
C8 C9 1.395(2) . ?
C9 H9 0.9500 . ?
C9 C10 1.391(2) . ?
C10 C11 1.405(2) . ?
C10 C17 1.542(2) . ?
C11 H11 0.9500 . ?
C11 C12 1.383(2) . ?
C12 H12 0.9500 . ?
C13 C14 1.557(6) . ?
C13 C15 1.518(6) . ?
C13 C16 1.523(6) . ?
C13 C14A 1.504(7) . ?
C13 C15A 1.535(7) . ?
C13 C16A 1.550(6) . ?
C17 C18 1.524(2) . ?
C17 C19 1.521(2) . ?
C17 C20 1.537(3) . ?
C18 H18A 0.9800 . ?
C18 H18B 0.9800 . ?
C18 H18C 0.9800 . ?
C19 H19A 0.9800 . ?
C19 H19B 0.9800 . ?
C19 H19C 0.9800 . ?
C20 H20A 0.9800 . ?
C20 H20B 0.9800 . ?
C20 H20C 0.9800 . ?
C14 H14A 0.9800 . ?
C14 H14B 0.9800 . ?
C14 H14C 0.9800 . ?
C15 H15A 0.9800 . ?
C15 H15B 0.9800 . ?
C15 H15C 0.9800 . ?
C16 H16A 0.9800 . ?
C16 H16B 0.9800 . ?
C16 H16C 0.9800 . ?
C14A H14D 0.9800 . ?
C14A H14E 0.9800 . ?
C14A H14F 0.9800 . ?
C15A H15D 0.9800 . ?
C15A H15E 0.9800 . ?
C15A H15F 0.9800 . ?
C16A H16D 0.9800 . ?
C16A H16E 0.9800 . ?
C16A H16F 0.9800 . ?

loop_
_geom_torsion_atom_site_label_1
_geom_torsion_atom_site_label_2
_geom_torsion_atom_site_label_3
_geom_torsion_atom_site_label_4
_geom_torsion
_geom_torsion_site_symmetry_1
_geom_torsion_site_symmetry_2
_geom_torsion_site_symmetry_3
_geom_torsion_site_symmetry_4
_geom_torsion_publ_flag
N1 N1 C1 C2 -179.60(12) 2_655 . . . ?
N1 N1 C1 C6 -0.3(2) 2_655 . . . ?
N1 N1 C7 C8 -178.89(12) 2_655 . . . ?
N1 N1 C7 C12 0.0(2) 2_655 . . . ?
N1 C1 C2 C3 175.86(13) . . . . ?
N1 C1 C2 C8 -2.05(16) . . . . ?
N1 C1 C6 C5 -176.15(15) . . . . ?
N1 C7 C8 C2 -1.78(16) . . . . ?
N1 C7 C8 C9 175.56(13) . . . . ?
N1 C7 C12 C11 -175.93(15) . . . . ?
C1 N1 C7 C8 0.53(17) . . . . ?
C1 N1 C7 C12 179.42(15) . . . . ?
C1 C2 C3 C4 1.1(2) . . . . ?
C1 C2 C8 C7 2.37(16) . . . . ?
C1 C2 C8 C9 -174.40(16) . . . . ?
C2 C1 C6 C5 3.0(2) . . . . ?
C2 C3 C4 C5 1.5(2) . . . . ?
C2 C3 C4 C13 -175.22(15) . . . . ?
C2 C8 C9 C10 177.50(15) . . . . ?
C3 C2 C8 C7 -175.08(16) . . . . ?
C3 C2 C8 C9 8.2(3) . . . . ?
C3 C4 C5 C6 -1.9(2) . . . . ?
C3 C4 C13 C14 69.8(6) . . . . ?
C3 C4 C13 C15 -47.1(6) . . . . ?
C3 C4 C13 C16 -171.5(6) . . . . ?
C3 C4 C13 C14A 88.6(9) . . . . ?
C3 C4 C13 C15A -35.8(7) . . . . ?
C3 C4 C13 C16A -152.2(9) . . . . ?
C4 C5 C6 C1 -0.3(2) . . . . ?
C5 C4 C13 C14 -106.8(6) . . . . ?
C5 C4 C13 C15 136.3(6) . . . . ?
C5 C4 C13 C16 11.9(6) . . . . ?
C5 C4 C13 C14A -88.0(9) . . . . ?
C5 C4 C13 C15A 147.6(7) . . . . ?
C5 C4 C13 C16A 31.3(9) . . . . ?
C6 C1 C2 C3 -3.5(2) . . . . ?
C6 C1 C2 C8 178.63(14) . . . . ?
C7 N1 C1 C2 0.99(16) . . . . ?
C7 N1 C1 C6 -179.76(15) . . . . ?
C7 C8 C9 C10 1.0(2) . . . . ?
C8 C2 C3 C4 178.32(16) . . . . ?
C8 C7 C12 C11 2.8(2) . . . . ?
C8 C9 C10 C11 1.8(2) . . . . ?
C8 C9 C10 C17 -174.44(14) . . . . ?
C9 C10 C11 C12 -2.4(2) . . . . ?
C9 C10 C17 C18 -43.6(2) . . . . ?
C9 C10 C17 C19 -164.77(16) . . . . ?
C9 C10 C17 C20 75.60(19) . . . . ?
C10 C11 C12 C7 0.1(2) . . . . ?
C11 C10 C17 C18 140.29(16) . . . . ?
C11 C10 C17 C19 19.1(2) . . . . ?
C11 C10 C17 C20 -100.48(18) . . . . ?
C12 C7 C8 C2 179.23(14) . . . . ?
C12 C7 C8 C9 -3.4(2) . . . . ?
C13 C4 C5 C6 174.74(16) . . . . ?
C17 C10 C11 C12 173.77(15) . . . . ?
